data_4076406
loop_
_publ_author_name
'Hua, Carol'
'Vuong, Khuong Q.'
'Bhadbhade, Mohan'
'Messerle, Barbara A.'

_publ_section_title
;
 New Rhodium(I) and Iridium(I) Complexes Containing Mixed
 Pyrazolyl--1,2,3-Triazolyl Ligands As Catalysts for Hydroamination
;
_journal_issue 5
_journal_name_full Organometallics
_journal_page_first 1790
_journal_paper_doi 10.1021/om201171b
_journal_volume 31
_journal_year 2012
_chemical_formula_sum 'C47 H25 B Cl2 F24 Ir N5 O2'
_chemical_formula_weight 1421.63
_chemical_name_systematic
; 
 ? 
;
_space_group_IT_number 2
_symmetry_cell_setting triclinic
_symmetry_space_group_name_Hall '-P 1'
_symmetry_space_group_name_H-M 'P -1'
_atom_sites_solution_hydrogens geom
_atom_sites_solution_primary direct
_atom_sites_solution_secondary difmap
_audit_creation_method SHELXL-97
_cell_angle_alpha 96.593(4)
_cell_angle_beta 109.454(4)
_cell_angle_gamma 100.850(4)
_cell_formula_units_Z 2
_cell_length_a 12.984(3)
_cell_length_b 13.440(3)
_cell_length_c 16.087(4)
_cell_measurement_reflns_used 9128
_cell_measurement_temperature 151(2)
_cell_measurement_theta_max 30.464
_cell_measurement_theta_min 2.737
_cell_volume 2551.5(10)
_computing_cell_refinement '<i>APEX2 </i>(Bruker, 2007)'
_computing_data_collection '<i>APEX2 </i>(Bruker, 2007)'
_computing_data_reduction '<i>APEX2 </i>(Bruker, 2007)'
_computing_molecular_graphics '<i>SHELXTL-Plus</i> (Sheldrick, 2008)'
_computing_structure_refinement '<i>SHELXL-97</i> (Sheldrick, 2008)'
_computing_structure_solution '<i>SHELXS-97</i> (Sheldrick, 2008)'
_diffrn_ambient_temperature 151(2)
_diffrn_measured_fraction_theta_full 0.995
_diffrn_measured_fraction_theta_max 0.995
_diffrn_measurement_device_type 'Bruker kappa APEXII CCD Diffractometer'
_diffrn_measurement_method '\f scans, and \w scans with \k offsets'
_diffrn_radiation_monochromator graphite
_diffrn_radiation_source 'fine-focus sealed tube'
_diffrn_radiation_type MoK\a
_diffrn_radiation_wavelength 0.71073
_diffrn_reflns_av_R_equivalents 0.0248
_diffrn_reflns_av_sigmaI/netI 0.0239
_diffrn_reflns_limit_h_max 15
_diffrn_reflns_limit_h_min -10
_diffrn_reflns_limit_k_max 15
_diffrn_reflns_limit_k_min -15
_diffrn_reflns_limit_l_max 19
_diffrn_reflns_limit_l_min -19
_diffrn_reflns_number 26479
_diffrn_reflns_theta_full 25.00
_diffrn_reflns_theta_max 25.00
_diffrn_reflns_theta_min 2.65
_exptl_absorpt_coefficient_mu 2.855
_exptl_absorpt_correction_T_max 0.5750
_exptl_absorpt_correction_T_min 0.2878
_exptl_absorpt_correction_type multi-scan
_exptl_absorpt_process_details 'SADABS (Bruker, 2001)'
_exptl_crystal_colour 'Bright red'
_exptl_crystal_density_diffrn 1.851
_exptl_crystal_density_method 'not measured'
_exptl_crystal_description Blocks
_exptl_crystal_F_000 1380
_exptl_crystal_size_max 0.58
_exptl_crystal_size_mid 0.34
_exptl_crystal_size_min 0.22
_refine_diff_density_max 0.978
_refine_diff_density_min -0.842
_refine_diff_density_rms 0.087
_refine_ls_extinction_method none
_refine_ls_goodness_of_fit_ref 1.057
_refine_ls_hydrogen_treatment constr
_refine_ls_matrix_type full
_refine_ls_number_parameters 931
_refine_ls_number_reflns 8926
_refine_ls_number_restraints 711
_refine_ls_restrained_S_all 1.136
_refine_ls_R_factor_all 0.0261
_refine_ls_R_factor_gt 0.0245
_refine_ls_shift/su_max 0.007
_refine_ls_shift/su_mean 0.000
_refine_ls_structure_factor_coef Fsqd
_refine_ls_weighting_details 'calc w=1/[\s^2^(Fo^2^)+(0.0308P)^2^+4.1705P] where P=(Fo^2^+2Fc^2^)/3'
_refine_ls_weighting_scheme calc
_refine_ls_wR_factor_gt 0.0624
_refine_ls_wR_factor_ref 0.0641
_reflns_number_gt 8543
_reflns_number_total 8926
_reflns_threshold_expression >2sigma(I)
_cod_data_source_file om201171b_si_002.cif
_cod_data_source_block carol11_p1bar
_cod_depositor_comments
;
The following automatic conversions were performed:

'_symmetry_cell_setting' value 'Triclinic' changed to 'triclinic'
according to /home/saulius/struct/CIF-dictionaries/cif_core.dic
dictionary named 'cif_core.dic' version 2.4.1 from
2010-06-29.

'_exptl_absorpt_correction_type' value 'Multi-scan'
changed to 'multi-scan' according to
/home/saulius/struct/CIF-dictionaries/cif_core.dic dictionary named
'cif_core.dic' version 2.4.1 from 2010-06-29.

Automatic conversion script
Id: cif_fix_values 1715 2011-07-08 13:25:40Z adriana 
;
_cod_original_cell_volume 2551.3(11)
_cod_original_sg_symbol_H-M P-1
_cod_database_code 4076406

loop_
_symmetry_equiv_pos_as_xyz
'x, y, z'
'-x, -y, -z'

loop_
_atom_site_label
_atom_site_type_symbol
_atom_site_fract_x
_atom_site_fract_y
_atom_site_fract_z
_atom_site_U_iso_or_equiv
_atom_site_adp_type
_atom_site_occupancy
_atom_site_symmetry_multiplicity
_atom_site_calc_flag
_atom_site_refinement_flags
_atom_site_disorder_assembly
_atom_site_disorder_group
Ir1 Ir 0.966428(10) 0.506283(9) 0.593954(8) 0.02471(5) Uani 1 1 d . . .
N2 N 1.0703(2) 0.6544(2) 0.64048(18) 0.0274(6) Uani 1 1 d . . .
N1 N 1.0356(2) 0.7440(2) 0.63610(18) 0.0295(6) Uani 1 1 d . . .
N3' N 0.8490(2) 0.5731(2) 0.51307(17) 0.0242(5) Uani 1 1 d . . .
N2' N 0.7726(2) 0.5247(2) 0.43431(18) 0.0260(6) Uani 1 1 d . . .
N1' N 0.7164(2) 0.5940(2) 0.40274(18) 0.0269(6) Uani 1 1 d . . .
C3 C 1.1833(3) 0.6835(3) 0.6716(2) 0.0330(8) Uani 1 1 d . . .
H3 H 1.2314 0.6374 0.6814 0.040 Uiso 1 1 calc R . .
C4 C 1.2198(3) 0.7895(3) 0.6874(2) 0.0366(8) Uani 1 1 d . . .
H4 H 1.2954 0.8293 0.7098 0.044 Uiso 1 1 calc R . .
C5 C 1.1241(3) 0.8253(3) 0.6640(2) 0.0353(8) Uani 1 1 d . . .
H5 H 1.1210 0.8957 0.6671 0.042 Uiso 1 1 calc R . .
C1A C 0.9175(3) 0.7435(3) 0.6172(2) 0.0332(8) Uani 1 1 d . . .
H12A H 0.9075 0.8144 0.6139 0.040 Uiso 1 1 calc R . .
H11A H 0.8956 0.7216 0.6669 0.040 Uiso 1 1 calc R . .
C4' C 0.8422(3) 0.6725(3) 0.5307(2) 0.0279(7) Uani 1 1 d . . .
C5' C 0.7563(3) 0.6860(3) 0.4599(2) 0.0302(7) Uani 1 1 d . . .
H5' H 0.7301 0.7470 0.4523 0.036 Uiso 1 1 calc R . .
C2A C 0.6265(3) 0.5656(3) 0.3163(2) 0.0309(7) Uani 1 1 d . . .
C7A C 0.5590(3) 0.4668(3) 0.2894(3) 0.0401(8) Uani 1 1 d . . .
H7A H 0.5711 0.4175 0.3273 0.048 Uiso 1 1 calc R . .
C6A C 0.4730(4) 0.4408(4) 0.2059(3) 0.0549(11) Uani 1 1 d . . .
H6A H 0.4257 0.3730 0.1857 0.066 Uiso 1 1 calc R . .
C5A C 0.4564(4) 0.5138(4) 0.1521(3) 0.0631(13) Uani 1 1 d . . .
H5A H 0.3975 0.4956 0.0948 0.076 Uiso 1 1 calc R . .
C4A C 0.5237(4) 0.6124(4) 0.1803(3) 0.0624(13) Uani 1 1 d . . .
H4A H 0.5107 0.6621 0.1430 0.075 Uiso 1 1 calc R . .
C3A C 0.6110(3) 0.6394(4) 0.2636(3) 0.0485(10) Uani 1 1 d . . .
H3A H 0.6588 0.7070 0.2837 0.058 Uiso 1 1 calc R . .
C1B C 1.0692(3) 0.4534(3) 0.6768(2) 0.0352(8) Uani 1 1 d . . .
O1B O 1.1308(3) 0.4207(2) 0.7282(2) 0.0532(8) Uani 1 1 d . . .
C2B C 0.8744(3) 0.3728(3) 0.5522(2) 0.0301(7) Uani 1 1 d . . .
O2B O 0.8207(2) 0.2905(2) 0.52808(18) 0.0418(6) Uani 1 1 d . . .
B1C B 0.7972(3) 0.2026(3) 0.8006(2) 0.0210(7) Uani 1 1 d . . .
C11C C 0.9174(2) 0.1918(2) 0.7935(2) 0.0219(6) Uani 1 1 d . . .
C12C C 1.0208(3) 0.2259(2) 0.8651(2) 0.0274(7) Uani 1 1 d . . .
H12C H 1.0218 0.2532 0.9226 0.033 Uiso 1 1 calc R . .
C13C C 1.1222(3) 0.2211(3) 0.8550(3) 0.0338(8) Uani 1 1 d . A .
C14C C 1.1251(3) 0.1812(3) 0.7732(3) 0.0348(8) Uani 1 1 d . . .
H14C H 1.1942 0.1763 0.7668 0.042 Uiso 1 1 calc R . .
C15C C 1.0245(3) 0.1485(3) 0.7009(2) 0.0292(7) Uani 1 1 d . B .
C16C C 0.9230(3) 0.1542(2) 0.7104(2) 0.0245(6) Uani 1 1 d . . .
H16C H 0.8554 0.1320 0.6592 0.029 Uiso 1 1 calc R . .
C17C C 1.2303(3) 0.2600(3) 0.9341(3) 0.0524(10) Uani 1 1 d DU . .
C18C C 1.0229(3) 0.1050(3) 0.6109(3) 0.0408(8) Uani 1 1 d DU . .
F1A F 1.2578(10) 0.3609(6) 0.9566(10) 0.086(4) Uani 0.45 1 d PDU A 1
F2A F 1.3180(9) 0.2305(7) 0.9177(9) 0.056(3) Uani 0.45 1 d PDU A 1
F3A F 1.2236(10) 0.2213(7) 1.0055(7) 0.046(2) Uani 0.45 1 d PDU A 1
F1B F 1.2276(13) 0.3519(9) 0.9889(11) 0.071(4) Uani 0.25 1 d PDU A 2
F2B F 1.3248(10) 0.2870(14) 0.9224(11) 0.084(4) Uani 0.25 1 d PDU A 2
F3B F 1.242(2) 0.1988(14) 0.9959(14) 0.062(5) Uani 0.25 1 d PDU A 2
F1C F 1.2860(16) 0.3539(9) 0.9292(12) 0.075(5) Uani 0.30 1 d PDU A 3
F2C F 1.3026(14) 0.1997(10) 0.9276(14) 0.060(4) Uani 0.30 1 d PDU A 3
F3C F 1.2238(16) 0.2630(11) 1.0126(10) 0.070(4) Uani 0.30 1 d PDU A 3
F4A F 1.1119(13) 0.0727(17) 0.6073(15) 0.068(4) Uani 0.31(2) 1 d PDU B 1
F5A F 0.9358(14) 0.0283(18) 0.5635(14) 0.081(5) Uani 0.31(2) 1 d PDU B 1
F6A F 1.016(2) 0.1797(14) 0.5643(14) 0.073(4) Uani 0.31(2) 1 d PDU B 1
F4B F 1.1263(5) 0.1099(11) 0.6119(8) 0.079(3) Uani 0.69(2) 1 d PDU B 2
F5B F 0.9711(10) 0.0048(4) 0.5862(6) 0.071(2) Uani 0.69(2) 1 d PDU B 2
F6B F 0.9726(10) 0.1480(8) 0.5442(6) 0.070(2) Uani 0.69(2) 1 d PDU B 2
C21C C 0.7804(2) 0.3124(2) 0.76870(19) 0.0199(6) Uani 1 1 d . . .
C22C C 0.8499(3) 0.4052(2) 0.8254(2) 0.0252(6) Uani 1 1 d . . .
H22C H 0.9039 0.4027 0.8815 0.030 Uiso 1 1 calc R . .
C23C C 0.8423(3) 0.5004(3) 0.8020(2) 0.0295(7) Uani 1 1 d . C .
C24C C 0.7637(3) 0.5087(3) 0.7217(2) 0.0292(7) Uani 1 1 d . . .
H24C H 0.7568 0.5741 0.7068 0.035 Uiso 1 1 calc R . .
C25C C 0.6960(2) 0.4183(3) 0.6644(2) 0.0254(7) Uani 1 1 d . . .
C26C C 0.7058(2) 0.3226(2) 0.6864(2) 0.0229(6) Uani 1 1 d . . .
H26C H 0.6602 0.2621 0.6439 0.028 Uiso 1 1 calc R . .
C27C C 0.9242(4) 0.5969(3) 0.8613(3) 0.0538(11) Uani 1 1 d DU . .
C28C C 0.6100(3) 0.4230(3) 0.5769(2) 0.0366(8) Uani 1 1 d . . .
F7C F 0.50593(16) 0.3745(2) 0.56749(15) 0.0453(6) Uani 1 1 d . . .
F8C F 0.6270(2) 0.3763(3) 0.50660(15) 0.0685(9) Uani 1 1 d . . .
F9C F 0.6094(3) 0.5178(2) 0.5637(2) 0.0894(12) Uani 1 1 d . . .
F10A F 0.8730(7) 0.6724(5) 0.8719(6) 0.104(3) Uani 0.707(12) 1 d PDU C 1
F11A F 0.9952(7) 0.6382(6) 0.8228(4) 0.104(3) Uani 0.707(12) 1 d PDU C 1
F12A F 0.9876(6) 0.5896(4) 0.9398(4) 0.076(2) Uani 0.707(12) 1 d PDU C 1
F10B F 0.9091(15) 0.6793(9) 0.8414(11) 0.092(6) Uani 0.293(12) 1 d PDU C 2
F11B F 1.0299(8) 0.5924(12) 0.8703(14) 0.104(5) Uani 0.293(12) 1 d PDU C 2
F12B F 0.9251(18) 0.5931(12) 0.9441(7) 0.096(5) Uani 0.293(12) 1 d PDU C 2
C31C C 0.6949(2) 0.1024(2) 0.73960(19) 0.0209(6) Uani 1 1 d . . .
C32C C 0.5820(3) 0.1072(3) 0.7025(2) 0.0280(7) Uani 1 1 d . . .
H32C H 0.5632 0.1713 0.7127 0.034 Uiso 1 1 calc R . .
C33C C 0.4968(3) 0.0210(3) 0.6514(2) 0.0336(8) Uani 1 1 d . D .
C34C C 0.5184(3) -0.0746(3) 0.6391(2) 0.0326(8) Uani 1 1 d . . .
H34C H 0.4599 -0.1332 0.6041 0.039 Uiso 1 1 calc R . .
C35C C 0.6280(3) -0.0830(3) 0.6794(2) 0.0284(7) Uani 1 1 d . . .
C36C C 0.7144(3) 0.0038(2) 0.7272(2) 0.0235(6) Uani 1 1 d . . .
H36C H 0.7890 -0.0041 0.7524 0.028 Uiso 1 1 calc R . .
C37C C 0.3797(3) 0.0337(3) 0.6082(3) 0.0574(12) Uani 1 1 d DU . .
C38C C 0.6554(3) -0.1857(3) 0.6696(3) 0.0415(9) Uani 1 1 d . . .
F13A F 0.3762(11) 0.1158(6) 0.5704(7) 0.061(3) Uani 0.45 1 d PDU D 1
F14A F 0.3313(7) 0.0447(10) 0.6718(6) 0.078(2) Uani 0.45 1 d PDU D 1
F15A F 0.3114(8) -0.0475(7) 0.5481(8) 0.073(3) Uani 0.45 1 d PDU D 1
F13B F 0.3727(15) 0.1299(8) 0.6109(12) 0.071(4) Uani 0.30 1 d PDU D 2
F14B F 0.3041(10) -0.0188(14) 0.6313(13) 0.081(4) Uani 0.30 1 d PDU D 2
F15B F 0.3417(11) -0.0077(14) 0.5149(7) 0.091(3) Uani 0.30 1 d PDU D 2
F13C F 0.3531(12) 0.0985(15) 0.6684(13) 0.078(4) Uani 0.25 1 d PDU D 3
F14C F 0.2969(17) -0.0515(15) 0.5814(16) 0.059(4) Uani 0.25 1 d PDU D 3
F15C F 0.3668(17) 0.0811(16) 0.5389(12) 0.072(4) Uani 0.25 1 d PDU D 3
F16C F 0.5700(3) -0.26376(19) 0.6556(3) 0.0859(11) Uani 1 1 d . . .
F17C F 0.6904(4) -0.2022(3) 0.6019(3) 0.0954(12) Uani 1 1 d . . .
F18C F 0.7380(3) -0.1970(2) 0.7393(2) 0.0924(12) Uani 1 1 d . . .
C41C C 0.7980(2) 0.2059(2) 0.90347(19) 0.0209(6) Uani 1 1 d . . .
C42C C 0.7436(3) 0.2687(2) 0.9397(2) 0.0245(6) Uani 1 1 d . . .
H42C H 0.7091 0.3146 0.9056 0.029 Uiso 1 1 calc R . .
C43C C 0.7382(3) 0.2662(3) 1.0250(2) 0.0273(7) Uani 1 1 d . . .
C44C C 0.7873(3) 0.2005(2) 1.0764(2) 0.0274(7) Uani 1 1 d . . .
H44C H 0.7837 0.1985 1.1342 0.033 Uiso 1 1 calc R . .
C45C C 0.8423(3) 0.1372(2) 1.0418(2) 0.0278(7) Uani 1 1 d . E .
C46C C 0.8475(3) 0.1396(2) 0.9573(2) 0.0251(6) Uani 1 1 d . . .
H46C H 0.8855 0.0953 0.9352 0.030 Uiso 1 1 calc R . .
C47C C 0.6808(4) 0.3380(3) 1.0601(2) 0.0408(9) Uani 1 1 d . . .
C48C C 0.8978(3) 0.0678(3) 1.0986(2) 0.0396(8) Uani 1 1 d DU . .
F19C F 0.5698(3) 0.3155(3) 1.01446(18) 0.0830(11) Uani 1 1 d . . .
F20C F 0.7127(4) 0.4334(2) 1.0496(3) 0.0932(12) Uani 1 1 d . . .
F21C F 0.6931(3) 0.3400(3) 1.14441(16) 0.0704(9) Uani 1 1 d . . .
F22A F 1.0122(9) 0.0947(13) 1.1227(14) 0.076(5) Uani 0.215(9) 1 d PDU E 1
F23A F 0.8739(17) 0.0433(15) 1.1615(9) 0.067(4) Uani 0.215(9) 1 d PDU E 1
F24A F 0.8956(18) -0.0158(15) 1.0399(10) 0.074(5) Uani 0.215(9) 1 d PDU E 1
F22B F 0.8232(4) 0.0101(4) 1.1277(4) 0.0639(13) Uani 0.785(9) 1 d PDU E 2
F23B F 0.9405(6) 0.0048(5) 1.0627(4) 0.0757(19) Uani 0.785(9) 1 d PDU E 2
F24B F 0.9769(4) 0.1207(3) 1.1768(3) 0.0692(15) Uani 0.785(9) 1 d PDU E 2
C1D C 0.5616(6) 0.9836(8) 0.8959(4) 0.131(4) Uani 1 1 d . . .
H1D1 H 0.6080 1.0133 0.8627 0.157 Uiso 1 1 calc R . .
H1D2 H 0.6090 0.9998 0.9606 0.157 Uiso 1 1 calc R . .
Cl1D Cl 0.51853(19) 0.8542(2) 0.86065(15) 0.1232(8) Uani 1 1 d . . .
Cl2D Cl 0.4462(3) 1.0401(2) 0.87872(19) 0.1483(10) Uani 1 1 d . . .

loop_
_atom_site_aniso_label
_atom_site_aniso_U_11
_atom_site_aniso_U_22
_atom_site_aniso_U_33
_atom_site_aniso_U_23
_atom_site_aniso_U_13
_atom_site_aniso_U_12
Ir1 0.02654(8) 0.02696(8) 0.02448(8) 0.00899(5) 0.00978(5) 0.01211(5)
N2 0.0296(14) 0.0315(15) 0.0226(13) 0.0064(11) 0.0081(11) 0.0127(12)
N1 0.0309(15) 0.0301(15) 0.0266(14) 0.0064(11) 0.0073(12) 0.0106(12)
N3' 0.0247(13) 0.0268(14) 0.0236(13) 0.0072(11) 0.0101(11) 0.0082(11)
N2' 0.0251(13) 0.0293(14) 0.0268(14) 0.0088(11) 0.0101(11) 0.0112(11)
N1' 0.0231(13) 0.0316(15) 0.0279(14) 0.0108(11) 0.0085(11) 0.0094(11)
C3 0.0281(17) 0.044(2) 0.0234(16) 0.0033(14) 0.0044(13) 0.0112(15)
C4 0.0316(18) 0.043(2) 0.0265(17) 0.0033(15) 0.0048(14) 0.0021(15)
C5 0.041(2) 0.0305(18) 0.0279(17) 0.0051(14) 0.0070(15) 0.0043(15)
C1A 0.0319(18) 0.0306(18) 0.0359(18) 0.0021(14) 0.0090(15) 0.0135(14)
C4' 0.0266(16) 0.0274(17) 0.0326(17) 0.0080(13) 0.0119(14) 0.0096(13)
C5' 0.0284(17) 0.0282(17) 0.0365(18) 0.0095(14) 0.0114(14) 0.0118(13)
C2A 0.0241(16) 0.042(2) 0.0272(17) 0.0100(14) 0.0074(13) 0.0111(14)
C7A 0.038(2) 0.041(2) 0.038(2) 0.0091(16) 0.0061(16) 0.0126(16)
C6A 0.046(2) 0.053(3) 0.045(2) -0.001(2) -0.0024(19) 0.006(2)
C5A 0.046(3) 0.086(4) 0.038(2) 0.013(2) -0.0072(19) 0.012(2)
C4A 0.050(3) 0.081(4) 0.045(2) 0.034(2) 0.000(2) 0.010(2)
C3A 0.036(2) 0.059(3) 0.045(2) 0.026(2) 0.0042(18) 0.0063(18)
C1B 0.0345(19) 0.0358(19) 0.0362(19) 0.0116(16) 0.0111(16) 0.0110(15)
O1B 0.0484(17) 0.0537(18) 0.0530(17) 0.0288(15) 0.0024(14) 0.0204(14)
C2B 0.0366(18) 0.037(2) 0.0266(16) 0.0126(14) 0.0151(14) 0.0207(16)
O2B 0.0521(16) 0.0286(14) 0.0432(15) 0.0070(11) 0.0164(13) 0.0077(12)
B1C 0.0221(16) 0.0218(17) 0.0188(16) 0.0046(13) 0.0059(13) 0.0074(13)
C11C 0.0213(15) 0.0173(14) 0.0267(15) 0.0081(12) 0.0068(12) 0.0054(11)
C12C 0.0248(16) 0.0238(16) 0.0297(16) 0.0079(13) 0.0047(13) 0.0044(12)
C13C 0.0200(16) 0.0298(18) 0.047(2) 0.0162(15) 0.0044(15) 0.0040(13)
C14C 0.0221(16) 0.0370(19) 0.054(2) 0.0227(17) 0.0176(16) 0.0115(14)
C15C 0.0302(17) 0.0272(16) 0.0391(18) 0.0157(14) 0.0179(15) 0.0122(13)
C16C 0.0220(15) 0.0255(16) 0.0283(16) 0.0105(13) 0.0091(13) 0.0085(12)
C17C 0.0257(18) 0.050(2) 0.063(3) 0.012(2) -0.0027(18) 0.0026(17)
C18C 0.045(2) 0.049(2) 0.049(2) 0.0208(17) 0.0320(18) 0.0254(17)
F1A 0.048(8) 0.045(4) 0.112(10) 0.004(5) -0.017(6) -0.018(4)
F2A 0.011(3) 0.056(6) 0.085(5) 0.021(5) 0.005(3) -0.011(5)
F3A 0.037(4) 0.055(6) 0.035(4) -0.006(4) -0.005(3) 0.023(5)
F1B 0.034(7) 0.054(6) 0.079(8) -0.004(5) -0.015(5) -0.018(5)
F2B 0.027(5) 0.083(9) 0.106(7) 0.006(8) 0.004(5) -0.024(7)
F3B 0.051(8) 0.062(7) 0.053(7) 0.007(6) -0.010(5) 0.024(6)
F1C 0.051(8) 0.040(5) 0.090(8) 0.003(5) -0.013(6) -0.014(5)
F2C 0.018(6) 0.049(7) 0.094(8) 0.008(6) -0.003(5) 0.007(6)
F3C 0.043(5) 0.090(10) 0.049(5) -0.009(7) -0.005(4) 0.002(8)
F4A 0.063(6) 0.091(10) 0.058(6) -0.003(7) 0.017(6) 0.058(6)
F5A 0.068(6) 0.107(8) 0.058(8) -0.028(7) 0.044(5) -0.011(6)
F6A 0.121(11) 0.084(7) 0.040(8) 0.031(6) 0.045(7) 0.045(7)
F4B 0.053(3) 0.114(7) 0.084(4) -0.004(5) 0.049(3) 0.024(3)
F5B 0.122(6) 0.043(3) 0.062(4) 0.005(2) 0.056(4) 0.013(3)
F6B 0.110(5) 0.088(4) 0.036(3) 0.022(3) 0.030(3) 0.070(4)
C21C 0.0194(14) 0.0217(15) 0.0209(14) 0.0062(11) 0.0084(12) 0.0068(11)
C22C 0.0266(16) 0.0269(16) 0.0198(14) 0.0061(12) 0.0046(12) 0.0072(13)
C23C 0.0325(17) 0.0250(17) 0.0278(16) 0.0053(13) 0.0081(14) 0.0048(13)
C24C 0.0309(17) 0.0242(16) 0.0356(18) 0.0126(14) 0.0120(14) 0.0094(13)
C25C 0.0183(14) 0.0319(17) 0.0274(16) 0.0140(13) 0.0073(13) 0.0063(12)
C26C 0.0195(14) 0.0243(15) 0.0214(15) 0.0047(12) 0.0046(12) 0.0020(12)
C27C 0.069(3) 0.029(2) 0.043(2) 0.0026(17) 0.001(2) 0.0017(19)
C28C 0.0267(17) 0.043(2) 0.0354(19) 0.0219(16) 0.0027(15) 0.0047(15)
F7C 0.0191(10) 0.0711(16) 0.0419(12) 0.0225(11) 0.0041(9) 0.0076(10)
F8C 0.0372(13) 0.142(3) 0.0273(12) 0.0299(14) 0.0073(10) 0.0247(15)
F9C 0.0731(19) 0.0516(16) 0.094(2) 0.0458(16) -0.0352(17) 0.0011(14)
F10A 0.119(5) 0.039(3) 0.114(6) -0.027(3) 0.000(4) 0.028(3)
F11A 0.111(5) 0.090(4) 0.061(3) -0.010(3) 0.025(3) -0.066(4)
F12A 0.090(4) 0.036(2) 0.044(2) 0.0067(18) -0.031(3) -0.015(3)
F10B 0.114(9) 0.013(4) 0.080(8) 0.024(5) -0.036(7) -0.019(5)
F11B 0.056(5) 0.079(8) 0.116(10) -0.018(8) -0.011(6) -0.025(5)
F12B 0.140(11) 0.049(6) 0.037(5) -0.020(4) -0.008(7) -0.031(9)
C31C 0.0212(14) 0.0240(15) 0.0185(14) 0.0062(12) 0.0077(12) 0.0059(12)
C32C 0.0236(16) 0.0240(16) 0.0391(18) 0.0116(14) 0.0119(14) 0.0079(13)
C33C 0.0218(16) 0.0321(18) 0.0417(19) 0.0152(15) 0.0045(14) 0.0022(14)
C34C 0.0282(17) 0.0281(17) 0.0308(17) 0.0053(14) 0.0019(14) -0.0018(14)
C35C 0.0293(17) 0.0256(16) 0.0287(16) 0.0032(13) 0.0093(14) 0.0063(13)
C36C 0.0203(14) 0.0255(16) 0.0236(15) 0.0040(12) 0.0066(12) 0.0064(12)
C37C 0.0244(19) 0.043(2) 0.092(3) 0.030(2) 0.003(2) 0.0034(16)
C38C 0.037(2) 0.0259(18) 0.052(2) -0.0056(16) 0.0111(18) 0.0047(15)
F13A 0.036(4) 0.033(4) 0.082(7) 0.017(4) -0.020(6) 0.005(4)
F14A 0.023(4) 0.079(6) 0.133(6) 0.030(5) 0.025(4) 0.013(5)
F15A 0.021(5) 0.043(4) 0.115(7) 0.027(5) -0.018(5) -0.014(3)
F13B 0.030(5) 0.044(5) 0.118(10) 0.032(6) -0.010(8) 0.016(4)
F14B 0.023(5) 0.076(8) 0.137(8) 0.055(7) 0.013(6) 0.004(5)
F15B 0.042(6) 0.105(8) 0.089(6) 0.010(6) -0.019(5) 0.013(6)
F13C 0.024(6) 0.072(8) 0.130(8) 0.011(7) 0.015(6) 0.020(6)
F14C 0.018(5) 0.056(6) 0.099(9) 0.036(6) 0.014(7) -0.002(4)
F15C 0.035(6) 0.069(9) 0.092(8) 0.057(7) -0.011(7) 0.000(7)
F16C 0.0617(18) 0.0260(13) 0.163(3) 0.0018(16) 0.041(2) 0.0031(12)
F17C 0.142(3) 0.078(2) 0.111(3) 0.015(2) 0.085(3) 0.063(2)
F18C 0.100(2) 0.0380(15) 0.097(2) -0.0005(15) -0.0236(19) 0.0373(15)
C41C 0.0187(14) 0.0214(15) 0.0195(14) 0.0039(11) 0.0041(11) 0.0026(11)
C42C 0.0253(15) 0.0255(16) 0.0228(15) 0.0080(12) 0.0063(12) 0.0084(12)
C43C 0.0298(16) 0.0291(17) 0.0229(15) 0.0052(13) 0.0091(13) 0.0078(13)
C44C 0.0315(17) 0.0273(16) 0.0211(15) 0.0056(12) 0.0079(13) 0.0039(13)
C45C 0.0311(17) 0.0228(16) 0.0258(16) 0.0079(13) 0.0057(13) 0.0044(13)
C46C 0.0294(16) 0.0197(15) 0.0256(15) 0.0050(12) 0.0087(13) 0.0067(12)
C47C 0.057(2) 0.050(2) 0.0292(18) 0.0142(16) 0.0212(17) 0.0296(19)
C48C 0.057(2) 0.0347(19) 0.0332(18) 0.0166(15) 0.0155(17) 0.0195(17)
F19C 0.0666(18) 0.147(3) 0.0479(15) 0.0103(17) 0.0145(14) 0.073(2)
F20C 0.170(4) 0.0546(18) 0.116(3) 0.0367(18) 0.103(3) 0.064(2)
F21C 0.107(2) 0.103(2) 0.0317(12) 0.0243(13) 0.0330(14) 0.075(2)
F22A 0.059(6) 0.063(7) 0.088(9) 0.042(7) -0.010(6) 0.024(6)
F23A 0.096(9) 0.093(9) 0.049(7) 0.044(6) 0.036(6) 0.068(7)
F24A 0.118(11) 0.053(7) 0.042(7) 0.012(5) -0.007(7) 0.066(7)
F22B 0.063(3) 0.059(3) 0.082(3) 0.053(2) 0.028(2) 0.018(2)
F23B 0.125(5) 0.100(4) 0.046(3) 0.043(2) 0.042(3) 0.091(4)
F24B 0.083(3) 0.054(2) 0.040(2) 0.0128(16) -0.0210(19) 0.0253(19)
C1D 0.068(4) 0.226(10) 0.050(3) 0.010(4) 0.022(3) -0.067(5)
Cl1D 0.1057(14) 0.150(2) 0.1091(15) 0.0640(14) 0.0230(12) 0.0255(14)
Cl2D 0.204(3) 0.147(2) 0.1294(19) 0.0172(16) 0.109(2) 0.044(2)

loop_
_atom_type_symbol
_atom_type_description
_atom_type_scat_dispersion_real
_atom_type_scat_dispersion_imag
_atom_type_scat_source
C C 0.0033 0.0016 'International Tables Vol C Tables 4.2.6.8 and 6.1.1.4'
H H 0.0000 0.0000 'International Tables Vol C Tables 4.2.6.8 and 6.1.1.4'
B B 0.0013 0.0007 'International Tables Vol C Tables 4.2.6.8 and 6.1.1.4'
N N 0.0061 0.0033 'International Tables Vol C Tables 4.2.6.8 and 6.1.1.4'
O O 0.0106 0.0060 'International Tables Vol C Tables 4.2.6.8 and 6.1.1.4'
F F 0.0171 0.0103 'International Tables Vol C Tables 4.2.6.8 and 6.1.1.4'
Ir Ir -1.4442 7.9887 'International Tables Vol C Tables 4.2.6.8 and 6.1.1.4'
Cl Cl 0.1484 0.1585 'International Tables Vol C Tables 4.2.6.8 and 6.1.1.4'

loop_
_geom_angle_atom_site_label_1
_geom_angle_atom_site_label_2
_geom_angle_atom_site_label_3
_geom_angle
C1B Ir1 C2B 87.95(15)
C1B Ir1 N3' 173.91(13)
C2B Ir1 N3' 94.25(13)
C1B Ir1 N2 91.64(14)
C2B Ir1 N2 179.44(12)
N3' Ir1 N2 86.19(11)
C3 N2 N1 105.2(3)
C3 N2 Ir1 128.7(2)
N1 N2 Ir1 125.8(2)
C5 N1 N2 110.6(3)
C5 N1 C1A 128.1(3)
N2 N1 C1A 120.5(3)
N2' N3' C4' 110.5(3)
N2' N3' Ir1 123.8(2)
C4' N3' Ir1 125.6(2)
N3' N2' N1' 105.4(3)
N2' N1' C5' 111.9(3)
N2' N1' C2A 119.5(3)
C5' N1' C2A 128.6(3)
N2 C3 C4 110.7(3)
N2 C3 H3 124.6
C4 C3 H3 124.6
C5 C4 C3 105.5(3)
C5 C4 H4 127.3
C3 C4 H4 127.3
N1 C5 C4 108.0(3)
N1 C5 H5 126.0
C4 C5 H5 126.0
N1 C1A C4' 111.7(3)
N1 C1A H12A 109.3
C4' C1A H12A 109.3
N1 C1A H11A 109.3
C4' C1A H11A 109.3
H12A C1A H11A 107.9
N3' C4' C5' 107.1(3)
N3' C4' C1A 121.4(3)
C5' C4' C1A 131.5(3)
N1' C5' C4' 105.1(3)
N1' C5' H5' 127.5
C4' C5' H5' 127.5
C3A C2A C7A 122.4(3)
C3A C2A N1' 118.2(3)
C7A C2A N1' 119.4(3)
C2A C7A C6A 118.5(4)
C2A C7A H7A 120.7
C6A C7A H7A 120.7
C5A C6A C7A 119.8(4)
C5A C6A H6A 120.1
C7A C6A H6A 120.1
C4A C5A C6A 120.9(4)
C4A C5A H5A 119.5
C6A C5A H5A 119.5
C5A C4A C3A 119.9(4)
C5A C4A H4A 120.1
C3A C4A H4A 120.1
C2A C3A C4A 118.4(4)
C2A C3A H3A 120.8
C4A C3A H3A 120.8
O1B C1B Ir1 178.9(4)
O2B C2B Ir1 178.1(3)
C11C B1C C31C 111.4(2)
C11C B1C C21C 104.3(2)
C31C B1C C21C 113.8(2)
C11C B1C C41C 112.4(2)
C31C B1C C41C 104.8(2)
C21C B1C C41C 110.3(2)
C12C C11C C16C 115.6(3)
C12C C11C B1C 123.9(3)
C16C C11C B1C 120.3(3)
C13C C12C C11C 122.2(3)
C13C C12C H12C 118.9
C11C C12C H12C 118.9
C14C C13C C12C 121.2(3)
C14C C13C C17C 119.2(3)
C12C C13C C17C 119.6(4)
C13C C14C C15C 118.0(3)
C13C C14C H14C 121.0
C15C C14C H14C 121.0
C14C C15C C16C 121.1(3)
C14C C15C C18C 120.2(3)
C16C C15C C18C 118.7(3)
C15C C16C C11C 122.0(3)
C15C C16C H16C 119.0
C11C C16C H16C 119.0
F3C C17C F2B 122.8(12)
F3C C17C F1A 84.5(9)
F2B C17C F1A 75.9(9)
F3C C17C F3A 24.5(7)
F2B C17C F3A 122.2(10)
F1A C17C F3A 108.1(8)
F3C C17C F3B 42.9(11)
F2B C17C F3B 109.4(11)
F1A C17C F3B 122.1(12)
F3A C17C F3B 19.7(9)
F3C C17C F1C 109.5(9)
F2B C17C F1C 50.0(10)
F1A C17C F1C 29.0(9)
F3A C17C F1C 130.1(10)
F3B C17C F1C 136.0(14)
F3C C17C F2A 120.2(11)
F2B C17C F2A 32.2(7)
F1A C17C F2A 107.5(7)
F3A C17C F2A 105.8(7)
F3B C17C F2A 87.6(9)
F1C C17C F2A 82.1(9)
F3C C17C F2C 107.9(10)
F2B C17C F2C 52.2(10)
F1A C17C F2C 125.2(9)
F3A C17C F2C 88.9(9)
F3B C17C F2C 69.6(11)
F1C C17C F2C 102.1(9)
F2A C17C F2C 20.7(7)
F3C C17C F1B 56.0(9)
F2B C17C F1B 102.8(8)
F1A C17C F1B 31.3(7)
F3A C17C F1B 80.4(8)
F3B C17C F1B 98.0(9)
F1C C17C F1B 60.2(9)
F2A C17C F1B 130.7(8)
F2C C17C F1B 140.5(11)
F3C C17C C13C 116.8(9)
F2B C17C C13C 120.4(8)
F1A C17C C13C 112.0(7)
F3A C17C C13C 111.2(6)
F3B C17C C13C 112.7(11)
F1C C17C C13C 110.8(9)
F2A C17C C13C 111.8(7)
F2C C17C C13C 108.7(9)
F1B C17C C13C 110.7(7)
F5A C18C F6B 79.6(11)
F5A C18C F6A 105.9(9)
F6B C18C F6A 26.5(9)
F5A C18C F4A 105.2(9)
F6B C18C F4A 116.3(12)
F6A C18C F4A 105.2(11)
F5A C18C F4B 123.7(9)
F6B C18C F4B 106.7(6)
F6A C18C F4B 89.1(11)
F4A C18C F4B 21.2(10)
F5A C18C F5B 28.0(10)
F6B C18C F5B 105.6(5)
F6A C18C F5B 130.4(10)
F4A C18C F5B 84.2(10)
F4B C18C F5B 105.1(5)
F5A C18C C15C 115.1(8)
F6B C18C C15C 116.1(5)
F6A C18C C15C 106.7(10)
F4A C18C C15C 117.8(10)
F4B C18C C15C 111.3(6)
F5B C18C C15C 111.2(4)
C26C C21C C22C 115.3(3)
C26C C21C B1C 125.7(3)
C22C C21C B1C 118.9(3)
C23C C22C C21C 122.1(3)
C23C C22C H22C 119.0
C21C C22C H22C 119.0
C24C C23C C22C 121.4(3)
C24C C23C C27C 118.3(3)
C22C C23C C27C 120.2(3)
C25C C24C C23C 117.4(3)
C25C C24C H24C 121.3
C23C C24C H24C 121.3
C24C C25C C26C 121.3(3)
C24C C25C C28C 119.5(3)
C26C C25C C28C 119.1(3)
C25C C26C C21C 122.3(3)
C25C C26C H26C 118.8
C21C C26C H26C 118.8
F10B C27C F12A 122.6(9)
F10B C27C F12B 110.6(10)
F12A C27C F12B 37.7(8)
F10B C27C F10A 35.4(9)
F12A C27C F10A 107.4(5)
F12B C27C F10A 80.4(9)
F10B C27C F11B 109.0(9)
F12A C27C F11B 64.4(9)
F12B C27C F11B 102.0(8)
F10A C27C F11B 135.3(7)
F10B C27C F11A 67.8(9)
F12A C27C F11A 105.2(5)
F12B C27C F11A 137.8(8)
F10A C27C F11A 102.5(5)
F11B C27C F11A 47.0(8)
F10B C27C C23C 117.7(8)
F12A C27C C23C 117.4(4)
F12B C27C C23C 106.2(7)
F10A C27C C23C 111.9(5)
F11B C27C C23C 110.1(6)
F11A C27C C23C 111.2(4)
F9C C28C F8C 104.9(3)
F9C C28C F7C 108.4(3)
F8C C28C F7C 104.5(3)
F9C C28C C25C 113.4(3)
F8C C28C C25C 112.4(3)
F7C C28C C25C 112.6(3)
C36C C31C C32C 115.4(3)
C36C C31C B1C 121.2(3)
C32C C31C B1C 123.2(3)
C33C C32C C31C 122.1(3)
C33C C32C H32C 119.0
C31C C32C H32C 119.0
C34C C33C C32C 121.3(3)
C34C C33C C37C 119.7(3)
C32C C33C C37C 119.0(3)
C33C C34C C35C 118.0(3)
C33C C34C H34C 121.0
C35C C34C H34C 121.0
C34C C35C C36C 120.8(3)
C34C C35C C38C 120.0(3)
C36C C35C C38C 119.1(3)
C35C C36C C31C 122.2(3)
C35C C36C H36C 118.9
C31C C36C H36C 118.9
F14B C37C F13B 111.1(10)
F14B C37C F15A 64.6(8)
F13B C37C F15A 127.2(9)
F14B C37C F13A 128.4(9)
F13B C37C F13A 29.8(8)
F15A C37C F13A 108.4(6)
F14B C37C F15C 128.8(11)
F13B C37C F15C 55.9(11)
F15A C37C F15C 85.0(10)
F13A C37C F15C 26.7(10)
F14B C37C F14C 37.4(9)
F13B C37C F14C 128.7(14)
F15A C37C F14C 27.5(9)
F13A C37C F14C 124.3(12)
F15C C37C F14C 106.9(13)
F14B C37C F14A 41.2(8)
F13B C37C F14A 79.3(9)
F15A C37C F14A 104.5(6)
F13A C37C F14A 107.0(7)
F15C C37C F14A 126.9(12)
F14C C37C F14A 78.1(10)
F14B C37C F13C 70.4(10)
F13B C37C F13C 49.8(10)
F15A C37C F13C 127.2(9)
F13A C37C F13C 79.1(10)
F15C C37C F13C 103.5(13)
F14C C37C F13C 104.8(12)
F14A C37C F13C 30.9(7)
F14B C37C F15B 101.9(8)
F13B C37C F15B 103.8(8)
F15A C37C F15B 39.2(6)
F13A C37C F15B 76.2(8)
F15C C37C F15B 49.8(10)
F14C C37C F15B 66.2(9)
F14A C37C F15B 136.4(7)
F13C C37C F15B 140.1(9)
F14B C37C C33C 116.0(7)
F13B C37C C33C 114.2(8)
F15A C37C C33C 113.5(6)
F13A C37C C33C 113.2(6)
F15C C37C C33C 113.7(10)
F14C C37C C33C 116.7(11)
F14A C37C C33C 109.7(5)
F13C C37C C33C 110.1(7)
F15B C37C C33C 108.2(6)
F16C C38C F18C 106.0(4)
F16C C38C F17C 106.3(4)
F18C C38C F17C 103.7(4)
F16C C38C C35C 113.7(3)
F18C C38C C35C 114.0(3)
F17C C38C C35C 112.2(4)
C42C C41C C46C 116.2(3)
C42C C41C B1C 122.3(3)
C46C C41C B1C 121.3(3)
C41C C42C C43C 122.1(3)
C41C C42C H42C 119.0
C43C C42C H42C 119.0
C44C C43C C42C 120.6(3)
C44C C43C C47C 120.7(3)
C42C C43C C47C 118.8(3)
C43C C44C C45C 118.5(3)
C43C C44C H44C 120.8
C45C C44C H44C 120.8
C46C C45C C44C 120.9(3)
C46C C45C C48C 120.7(3)
C44C C45C C48C 118.3(3)
C45C C46C C41C 121.7(3)
C45C C46C H46C 119.1
C41C C46C H46C 119.1
F21C C47C F20C 108.4(4)
F21C C47C F19C 105.8(3)
F20C C47C F19C 102.0(4)
F21C C47C C43C 114.3(3)
F20C C47C C43C 112.5(3)
F19C C47C C43C 112.9(3)
F23A C48C F23B 115.3(9)
F23A C48C F24B 69.4(10)
F23B C48C F24B 108.1(4)
F23A C48C F22B 31.9(9)
F23B C48C F22B 106.8(4)
F24B C48C F22B 101.3(4)
F23A C48C F22A 109.8(9)
F23B C48C F22A 63.9(9)
F24B C48C F22A 50.7(9)
F22B C48C F22A 136.2(6)
F23A C48C F24A 112.5(12)
F23B C48C F24A 24.5(9)
F24B C48C F24A 131.6(9)
F22B C48C F24A 92.3(9)
F22A C48C F24A 88.2(11)
F23A C48C C45C 123.1(8)
F23B C48C C45C 117.1(4)
F24B C48C C45C 112.2(3)
F22B C48C C45C 110.1(3)
F22A C48C C45C 111.8(6)
F24A C48C C45C 105.9(9)
Cl1D C1D Cl2D 111.2(3)
Cl1D C1D H1D1 109.4
Cl2D C1D H1D1 109.4
Cl1D C1D H1D2 109.4
Cl2D C1D H1D2 109.4
H1D1 C1D H1D2 108.0

loop_
_geom_bond_atom_site_label_1
_geom_bond_atom_site_label_2
_geom_bond_distance
Ir1 C1B 1.858(4)
Ir1 C2B 1.866(4)
Ir1 N3' 2.070(3)
Ir1 N2 2.077(3)
N2 C3 1.344(4)
N2 N1 1.364(4)
N1 C5 1.337(5)
N1 C1A 1.460(4)
N3' N2' 1.321(4)
N3' C4' 1.359(4)
N2' N1' 1.333(4)
N1' C5' 1.350(4)
N1' C2A 1.439(4)
C3 C4 1.379(5)
C3 H3 0.9500
C4 C5 1.368(5)
C4 H4 0.9500
C5 H5 0.9500
C1A C4' 1.496(5)
C1A H12A 0.9900
C1A H11A 0.9900
C4' C5' 1.361(5)
C5' H5' 0.9500
C2A C3A 1.376(5)
C2A C7A 1.377(5)
C7A C6A 1.385(6)
C7A H7A 0.9500
C6A C5A 1.381(7)
C6A H6A 0.9500
C5A C4A 1.374(7)
C5A H5A 0.9500
C4A C3A 1.391(6)
C4A H4A 0.9500
C3A H3A 0.9500
C1B O1B 1.137(5)
C2B O2B 1.136(4)
B1C C11C 1.634(4)
B1C C31C 1.641(4)
B1C C21C 1.646(4)
B1C C41C 1.646(4)
C11C C12C 1.399(4)
C11C C16C 1.402(5)
C12C C13C 1.392(5)
C12C H12C 0.9500
C13C C14C 1.377(6)
C13C C17C 1.498(5)
C14C C15C 1.382(5)
C14C H14C 0.9500
C15C C16C 1.392(5)
C15C C18C 1.489(5)
C16C H16C 0.9500
C17C F3C 1.290(12)
C17C F2B 1.294(11)
C17C F1A 1.310(9)
C17C F3A 1.336(9)
C17C F3B 1.350(13)
C17C F1C 1.357(11)
C17C F2A 1.368(9)
C17C F2C 1.371(12)
C17C F1B 1.446(11)
C18C F5A 1.315(11)
C18C F6B 1.316(7)
C18C F6A 1.320(11)
C18C F4A 1.325(12)
C18C F4B 1.327(7)
C18C F5B 1.335(6)
C21C C26C 1.396(4)
C21C C22C 1.403(4)
C22C C23C 1.386(5)
C22C H22C 0.9500
C23C C24C 1.385(5)
C23C C27C 1.498(5)
C24C C25C 1.378(5)
C24C H24C 0.9500
C25C C26C 1.389(4)
C25C C28C 1.494(4)
C26C H26C 0.9500
C27C F10B 1.220(10)
C27C F12A 1.284(6)
C27C F12B 1.333(11)
C27C F10A 1.337(7)
C27C F11B 1.345(10)
C27C F11A 1.346(6)
C28C F9C 1.317(5)
C28C F8C 1.333(5)
C28C F7C 1.335(4)
C31C C36C 1.399(4)
C31C C32C 1.404(4)
C32C C33C 1.391(5)
C32C H32C 0.9500
C33C C34C 1.371(5)
C33C C37C 1.498(5)
C34C C35C 1.387(5)
C34C H34C 0.9500
C35C C36C 1.392(4)
C35C C38C 1.493(5)
C36C H36C 0.9500
C37C F14B 1.281(10)
C37C F13B 1.310(11)
C37C F15A 1.317(8)
C37C F13A 1.320(9)
C37C F15C 1.326(14)
C37C F14C 1.329(15)
C37C F14A 1.376(9)
C37C F13C 1.399(14)
C37C F15B 1.421(10)
C38C F16C 1.312(5)
C38C F18C 1.316(5)
C38C F17C 1.323(5)
C41C C42C 1.392(4)
C41C C46C 1.407(4)
C42C C43C 1.400(4)
C42C H42C 0.9500
C43C C44C 1.378(5)
C43C C47C 1.494(5)
C44C C45C 1.388(5)
C44C H44C 0.9500
C45C C46C 1.386(5)
C45C C48C 1.496(5)
C46C H46C 0.9500
C47C F21C 1.308(4)
C47C F20C 1.319(5)
C47C F19C 1.337(5)
C48C F23A 1.215(11)
C48C F23B 1.278(6)
C48C F24B 1.342(5)
C48C F22B 1.365(5)
C48C F22A 1.366(11)
C48C F24A 1.372(12)
C1D Cl1D 1.691(10)
C1D Cl2D 1.759(10)
C1D H1D1 0.9900
C1D H1D2 0.9900
